data_1001577
loop_
_publ_author_name
'Pelloquin, D'
'Caldes, M T'
'Michel, C'
'Maignan, A'
'Hervieu, M'
'Raveau, B'

_publ_section_title
;
Lead substitution in the 30K-superconductor Bi~2~Sr~4-y~Cu~2~CO~3~O~8-d~
;
_journal_coden_ASTM PHYCE6
_journal_name_full 'Physica C (Amsterdam) (152,1988-)'
_journal_page_first 27
_journal_page_last 33
_journal_paper_doi 10.1016/0921-4534(93)90791-N
_journal_volume 217
_journal_year 1993
_chemical_formula_structural '(Bi1.5 Pb0.5) Sr3.5 Cu2 O8 (C O3)'
_chemical_formula_sum 'C Bi1.5 Cu2 O11 Pb0.5 Sr3.5'
_chemical_name_systematic
;
Bismuth lead strontium copper oxide carbonate (1.5/0.5/3.5/2/8/1)
;
_space_group_IT_number 67
_symmetry_cell_setting orthorhombic
_symmetry_Int_Tables_number 67
_symmetry_space_group_name_Hall '-A 2b 2b'
_symmetry_space_group_name_H-M 'A b m m'
_cell_angle_alpha 90
_cell_angle_beta 90
_cell_angle_gamma 90
_cell_formula_units_Z 4
_cell_length_a 5.468(5)
_cell_length_b 5.427(5)
_cell_length_c 39.530(4)
_cell_volume 1173.0
_refine_ls_R_factor_all 0.09
_cod_depositor_comments
;
 Correcting the summary chemical formula by changing it from
 'Bi1.5 Cu2 O11 Pb0.5 Sr3.5' to 'C Bi1.5 Cu2 O11 Pb0.5 Sr3.5'.

 Antanas Vaitkus,
 2018-07-07
;
_cod_original_formula_sum 'Bi1.5 Cu2 O11 Pb.5 Sr3.5'
_cod_database_code 1001577

loop_
_symmetry_equiv_pos_as_xyz
x,y,z
-x,y,-z
-x,1/2-y,z
x,1/2-y,-z
-x,-y,-z
x,-y,z
x,1/2+y,-z
-x,1/2+y,z
x,1/2+y,1/2+z
-x,1/2+y,1/2-z
-x,-y,1/2+z
x,-y,1/2-z
-x,1/2-y,1/2-z
x,1/2-y,1/2+z
x,y,1/2-z
-x,y,1/2+z

loop_
_atom_site_label
_atom_site_type_symbol
_atom_site_symmetry_multiplicity
_atom_site_Wyckoff_symbol
_atom_site_fract_x
_atom_site_fract_y
_atom_site_fract_z
_atom_site_occupancy
_atom_site_attached_hydrogens
_atom_site_calc_flag
Bi1 Bi3+ 8 m 0.25 0. 0.0383(2) 0.75 0 d
Pb1 Pb2+ 8 m 0.25 0. 0.0383(2) 0.25 0 d
Sr1 Sr2+ 8 m 0.75 0. 0.1073(3) 0.75 0 d
Sr2 Sr2+ 8 m 0.75 0. 0.1970(3) 1. 0 d
Cu1 Cu3+ 8 m 0.25 0. 0.1546(5) 1. 0 d
C1 C4+ 4 g 0.25 0. 0.25 1. 0 d
O1 O2- 8 m 0.669(14) 0. 0.0377(3) 1. 0 d
O2 O2- 8 m 0.196(17) 0. 0.0933(14) 1. 0 d
O3 O2- 8 m 0.168(14) 0. 0.2184(12) 1. 0 d
O4 O2- 8 j 0. 0.25 0.1539(16) 1. 0 d
O5 O2- 8 k 0.5 0.25 0.1539(16) 1. 0 d
O6 O2- 4 g 0. 0. 0.25 0.5 0 d
O7 O2- 4 g 0.5 0. 0.25 0.5 0 d

loop_
_atom_type_symbol
_atom_type_oxidation_number
Bi3+ 3.000
Pb2+ 2.000
Sr2+ 2.000
Cu3+ 2.750
C4+ 4.000
O2- -2.000
